data_7210538
loop_
_publ_author_name
'Li, Yu'
'Song, Datong'

_publ_section_title
;
 Syntheses, structures and luminescent properties of decorated lanthanide
 metal-organic frameworks of (E)-4,4'-(ethene-1,2-diyl)dibenzoic acids
;
_journal_issue 6
_journal_name_full CrystEngComm
_journal_page_first 1821
_journal_page_last 1830
_journal_paper_doi 10.1039/c0ce00750a
_journal_volume 13
_journal_year 2011
_chemical_formula_sum 'C20 H20 O4'
_chemical_formula_weight 324.36
_chemical_name_systematic
;
?
;
_space_group_IT_number 15
_symmetry_cell_setting monoclinic
_symmetry_space_group_name_Hall '-C 2yc'
_symmetry_space_group_name_H-M 'C 1 2/c 1'
_atom_sites_solution_hydrogens geom
_atom_sites_solution_primary direct
_atom_sites_solution_secondary difmap
_audit_creation_method SHELXL-97
_cell_angle_alpha 90.00
_cell_angle_beta 98.840(5)
_cell_angle_gamma 90.00
_cell_formula_units_Z 4
_cell_length_a 12.0232(12)
_cell_length_b 8.3543(12)
_cell_length_c 17.166(2)
_cell_measurement_reflns_used 9076
_cell_measurement_temperature 150(2)
_cell_measurement_theta_max 33.67
_cell_measurement_theta_min 2.40
_cell_volume 1703.8(4)
_computing_structure_refinement 'SHELXL-97 (Sheldrick, 2008)'
_computing_structure_solution 'SHELXS-97 (Sheldrick, 2008)'
_diffrn_ambient_temperature 150(2)
_diffrn_measured_fraction_theta_full 0.983
_diffrn_measured_fraction_theta_max 0.983
_diffrn_radiation_monochromator graphite
_diffrn_radiation_source 'fine-focus sealed tube'
_diffrn_radiation_type MoK\a
_diffrn_radiation_wavelength 0.71073
_diffrn_reflns_av_R_equivalents 0.0421
_diffrn_reflns_av_sigmaI/netI 0.0545
_diffrn_reflns_limit_h_max 16
_diffrn_reflns_limit_h_min -18
_diffrn_reflns_limit_k_max 12
_diffrn_reflns_limit_k_min -12
_diffrn_reflns_limit_l_max 26
_diffrn_reflns_limit_l_min -26
_diffrn_reflns_number 9076
_diffrn_reflns_theta_full 33.67
_diffrn_reflns_theta_max 33.67
_diffrn_reflns_theta_min 2.40
_exptl_absorpt_coefficient_mu 0.087
_exptl_absorpt_correction_T_max 0.7462
_exptl_absorpt_correction_T_min 0.6694
_exptl_absorpt_correction_type multi-scan
_exptl_absorpt_process_details 'bruker apex 2'
_exptl_crystal_colour colorless
_exptl_crystal_density_diffrn 1.264
_exptl_crystal_density_method 'not measured'
_exptl_crystal_description needle
_exptl_crystal_F_000 688
_exptl_crystal_size_max 0.43
_exptl_crystal_size_mid 0.08
_exptl_crystal_size_min 0.08
_refine_diff_density_max 0.407
_refine_diff_density_min -0.237
_refine_diff_density_rms 0.056
_refine_ls_extinction_method none
_refine_ls_goodness_of_fit_ref 1.012
_refine_ls_hydrogen_treatment constr
_refine_ls_matrix_type full
_refine_ls_number_parameters 110
_refine_ls_number_reflns 3331
_refine_ls_number_restraints 0
_refine_ls_restrained_S_all 1.012
_refine_ls_R_factor_all 0.1105
_refine_ls_R_factor_gt 0.0535
_refine_ls_shift/su_max 0.001
_refine_ls_shift/su_mean 0.000
_refine_ls_structure_factor_coef Fsqd
_refine_ls_weighting_details 'calc w=1/[\s^2^(Fo^2^)+(0.0776P)^2^+0.6247P] where P=(Fo^2^+2Fc^2^)/3'
_refine_ls_weighting_scheme calc
_refine_ls_wR_factor_gt 0.1353
_refine_ls_wR_factor_ref 0.1646
_reflns_number_gt 1928
_reflns_number_total 3331
_reflns_threshold_expression >2sigma(I)
_cod_data_source_file c0ce00750a.txt
_cod_data_source_block 2b
_cod_original_sg_symbol_H-M C2/c
_cod_database_code 7210538

loop_
_symmetry_equiv_pos_as_xyz
'x, y, z'
'-x, y, -z+1/2'
'x+1/2, y+1/2, z'
'-x+1/2, y+1/2, -z+1/2'
'-x, -y, -z'
'x, -y, z-1/2'
'-x+1/2, -y+1/2, -z'
'x+1/2, -y+1/2, z-1/2'

loop_
_atom_site_label
_atom_site_type_symbol
_atom_site_fract_x
_atom_site_fract_y
_atom_site_fract_z
_atom_site_U_iso_or_equiv
_atom_site_adp_type
_atom_site_occupancy
_atom_site_symmetry_multiplicity
_atom_site_calc_flag
_atom_site_refinement_flags
C1 C 0.19085(16) 0.44046(19) -0.07157(10) 0.0386(4) Uani 1 1 d .
H1A H 0.1592 0.4560 -0.1272 0.058 Uiso 1 1 calc R
H1B H 0.1726 0.3325 -0.0550 0.058 Uiso 1 1 calc R
H1C H 0.2728 0.4535 -0.0648 0.058 Uiso 1 1 calc R
C2 C 0.17943(12) 0.54992(16) 0.05390(8) 0.0250(3) Uani 1 1 d .
C3 C 0.13214(12) 0.68158(16) 0.09681(8) 0.0224(3) Uani 1 1 d .
C4 C 0.05112(12) 0.78559(17) 0.05887(8) 0.0247(3) Uani 1 1 d .
H4A H 0.0210 0.7685 0.0050 0.030 Uiso 1 1 calc R
C5 C 0.01407(12) 0.91361(17) 0.09891(8) 0.0241(3) Uani 1 1 d .
H5A H -0.0409 0.9842 0.0721 0.029 Uiso 1 1 calc R
C6 C 0.05616(11) 0.94082(15) 0.17824(7) 0.0204(3) Uani 1 1 d .
C7 C 0.13479(13) 0.83304(17) 0.21702(8) 0.0265(3) Uani 1 1 d .
H7A H 0.1627 0.8476 0.2714 0.032 Uiso 1 1 calc R
C8 C 0.17249(13) 0.70441(18) 0.17648(8) 0.0277(3) Uani 1 1 d .
H8A H 0.2260 0.6319 0.2034 0.033 Uiso 1 1 calc R
C9 C 0.02376(12) 1.08941(15) 0.21721(7) 0.0214(3) Uani 1 1 d .
C10 C 0.05050(15) 1.24333(17) 0.17716(9) 0.0314(3) Uani 1 1 d .
H10A H 0.0728 1.3258 0.2171 0.047 Uiso 1 1 calc R
H10B H -0.0163 1.2792 0.1414 0.047 Uiso 1 1 calc R
H10C H 0.1123 1.2245 0.1471 0.047 Uiso 1 1 calc R
O1 O 0.14357(11) 0.55735(13) -0.02400(6) 0.0351(3) Uani 1 1 d .
O2 O 0.24354(10) 0.44896(14) 0.08442(7) 0.0367(3) Uani 1 1 d .

loop_
_atom_site_aniso_label
_atom_site_aniso_U_11
_atom_site_aniso_U_22
_atom_site_aniso_U_33
_atom_site_aniso_U_23
_atom_site_aniso_U_13
_atom_site_aniso_U_12
C1 0.0507(11) 0.0310(8) 0.0382(8) -0.0110(6) 0.0202(8) 0.0025(7)
C2 0.0268(7) 0.0212(6) 0.0289(7) -0.0013(5) 0.0104(5) -0.0003(6)
C3 0.0248(7) 0.0198(6) 0.0240(6) 0.0002(5) 0.0084(5) 0.0005(5)
C4 0.0270(7) 0.0261(6) 0.0208(6) -0.0016(5) 0.0033(5) 0.0013(6)
C5 0.0257(7) 0.0241(6) 0.0224(6) 0.0000(5) 0.0031(5) 0.0037(5)
C6 0.0229(6) 0.0200(6) 0.0197(5) 0.0016(4) 0.0074(5) -0.0011(5)
C7 0.0332(8) 0.0264(7) 0.0194(5) 0.0005(5) 0.0024(5) 0.0039(6)
C8 0.0310(8) 0.0262(7) 0.0258(6) 0.0026(5) 0.0034(5) 0.0078(6)
C9 0.0249(7) 0.0196(6) 0.0194(5) 0.0020(4) 0.0029(5) 0.0000(5)
C10 0.0466(9) 0.0220(7) 0.0271(7) 0.0022(5) 0.0108(6) -0.0012(6)
O1 0.0495(7) 0.0300(6) 0.0273(5) -0.0048(4) 0.0106(5) 0.0102(5)
O2 0.0413(7) 0.0306(6) 0.0386(6) -0.0022(5) 0.0073(5) 0.0122(5)

loop_
_atom_type_symbol
_atom_type_description
_atom_type_scat_dispersion_real
_atom_type_scat_dispersion_imag
_atom_type_scat_source
C C 0.0033 0.0016 'International Tables Vol C Tables 4.2.6.8 and 6.1.1.4'
H H 0.0000 0.0000 'International Tables Vol C Tables 4.2.6.8 and 6.1.1.4'
O O 0.0106 0.0060 'International Tables Vol C Tables 4.2.6.8 and 6.1.1.4'

loop_
_geom_angle_atom_site_label_1
_geom_angle_atom_site_label_2
_geom_angle_atom_site_label_3
_geom_angle
_geom_angle_site_symmetry_1
O2 C2 O1 123.44(13) .
O2 C2 C3 124.77(13) .
O1 C2 C3 111.79(12) .
C4 C3 C8 119.20(12) .
C4 C3 C2 121.65(12) .
C8 C3 C2 119.12(13) .
C5 C4 C3 120.46(12) .
C4 C5 C6 120.99(13) .
C5 C6 C7 118.47(12) .
C5 C6 C9 119.52(12) .
C7 C6 C9 121.81(12) .
C8 C7 C6 120.47(13) .
C3 C8 C7 120.35(13) .
C9 C9 C6 123.53(7) 2
C9 C9 C10 121.95(7) 2
C6 C9 C10 114.51(11) .
C2 O1 C1 115.98(12) .

loop_
_geom_bond_atom_site_label_1
_geom_bond_atom_site_label_2
_geom_bond_distance
_geom_bond_site_symmetry_2
C1 O1 1.4445(17) .
C2 O2 1.2066(18) .
C2 O1 1.3419(18) .
C2 C3 1.4847(18) .
C3 C4 1.390(2) .
C3 C8 1.3923(19) .
C4 C5 1.3816(19) .
C5 C6 1.3967(18) .
C6 C7 1.3979(19) .
C6 C9 1.4901(18) .
C7 C8 1.393(2) .
C9 C9 1.338(2) 2
C9 C10 1.5158(18) .
